data_4519059
loop_
_publ_author_name
'Zhu, Bin-Bin'
'Ye, Wen-Bo'
'He, Zhi-Tao'
'Zhang, Shu-Sheng'
'Feng, Chen-Guo'
'Lin, Guo-Qiang'

_publ_section_title
;
 Regioselective Tandem C--H Alkylation/Coupling Reaction of
 ortho-Iodophenylethylenes via C,C-Pallada(II)cycles
;
_journal_issue 19
_journal_name_full 'ACS Catalysis'
_journal_page_first 12123
_journal_page_last 12132
_journal_paper_doi 10.1021/acscatal.1c03386
_journal_volume 11
_journal_year 2021
_chemical_formula_sum 'C35 H56 Cl2 P2 Pd'
_chemical_formula_weight 716.03
_space_group_crystal_system monoclinic
_space_group_IT_number 14
_space_group_name_Hall '-P 2ybc'
_space_group_name_H-M_alt 'P 1 21/c 1'
_atom_sites_solution_hydrogens geom
_audit_creation_method SHELXL-2013
_cell_angle_alpha 90
_cell_angle_beta 100.8120(10)
_cell_angle_gamma 90
_cell_formula_units_Z 4
_cell_length_a 11.7183(4)
_cell_length_b 14.6907(5)
_cell_length_c 21.1331(7)
_cell_measurement_reflns_used 9824
_cell_measurement_temperature 193(2)
_cell_measurement_theta_max 54.966
_cell_measurement_theta_min 4.496
_cell_volume 3573.5(2)
_computing_cell_refinement 'Bruker SAINT'
_computing_data_collection 'Bruker APEX2'
_computing_data_reduction 'Bruker SAINT'
_computing_molecular_graphics 'Bruker SHELXTL'
_computing_publication_material 'Bruker SHELXTL'
_computing_structure_refinement 'SHELXL-2013 (Sheldrick, 2013)'
_computing_structure_solution 'SHELXS-97 (Sheldrick 2008)'
_diffrn_ambient_temperature 193(2)
_diffrn_measured_fraction_theta_full 0.998
_diffrn_measured_fraction_theta_max 0.998
_diffrn_measurement_device_type 'Bruker APEX-II CCD'
_diffrn_measurement_method '\f and \w scans'
_diffrn_radiation_type MoK\a
_diffrn_radiation_wavelength 0.71073
_diffrn_reflns_av_R_equivalents 0.0388
_diffrn_reflns_av_unetI/netI 0.0251
_diffrn_reflns_Laue_measured_fraction_full 0.998
_diffrn_reflns_Laue_measured_fraction_max 0.998
_diffrn_reflns_limit_h_max 14
_diffrn_reflns_limit_h_min -14
_diffrn_reflns_limit_k_max 18
_diffrn_reflns_limit_k_min -18
_diffrn_reflns_limit_l_max 26
_diffrn_reflns_limit_l_min -26
_diffrn_reflns_number 45948
_diffrn_reflns_point_group_measured_fraction_full 0.998
_diffrn_reflns_point_group_measured_fraction_max 0.998
_diffrn_reflns_theta_full 25.242
_diffrn_reflns_theta_max 25.997
_diffrn_reflns_theta_min 2.403
_exptl_absorpt_coefficient_mu 0.781
_exptl_absorpt_correction_T_max 0.7456
_exptl_absorpt_correction_T_min 0.6328
_exptl_absorpt_correction_type multi-scan
_exptl_absorpt_process_details sadabs
_exptl_crystal_colour yellow
_exptl_crystal_density_diffrn 1.331
_exptl_crystal_description prismatic
_exptl_crystal_F_000 1504
_exptl_crystal_size_max 0.180
_exptl_crystal_size_mid 0.120
_exptl_crystal_size_min 0.060
_refine_diff_density_max 1.059
_refine_diff_density_min -1.090
_refine_diff_density_rms 0.080
_refine_ls_extinction_method none
_refine_ls_goodness_of_fit_ref 1.039
_refine_ls_hydrogen_treatment constr
_refine_ls_matrix_type full
_refine_ls_number_parameters 361
_refine_ls_number_reflns 7016
_refine_ls_number_restraints 12
_refine_ls_restrained_S_all 1.051
_refine_ls_R_factor_all 0.0458
_refine_ls_R_factor_gt 0.0394
_refine_ls_shift/su_max 0.001
_refine_ls_shift/su_mean 0.000
_refine_ls_structure_factor_coef Fsqd
_refine_ls_weighting_details 'w=1/[\s^2^(Fo^2^)+(0.0521P)^2^+6.5280P] where P=(Fo^2^+2Fc^2^)/3'
_refine_ls_weighting_scheme calc
_refine_ls_wR_factor_gt 0.1045
_refine_ls_wR_factor_ref 0.1099
_reflns_Friedel_coverage 0.000
_reflns_number_gt 6175
_reflns_number_total 7016
_reflns_threshold_expression 'I > 2\s(I)'
_cod_data_source_file cs1c03386_si_002.cif
_cod_data_source_block mo_d8v20320_0m
_cod_original_sg_symbol_H-M 'P 21/c'
_cod_database_code 4519059
_shelx_space_group_comment
; 
The symmetry employed for this shelxl refinement is uniquely defined 
by the following loop, which should always be used as a source of 
symmetry information in preference to the above space-group names. 
They are only intended as comments. 
;
_shelx_estimated_absorpt_t_min 0.872
_shelx_estimated_absorpt_t_max 0.955
_shelxl_version_number 2013-4

loop_
_space_group_symop_operation_xyz
'x, y, z'
'-x, y+1/2, -z+1/2'
'-x, -y, -z'
'x, -y-1/2, z-1/2'

loop_
_atom_site_label
_atom_site_type_symbol
_atom_site_fract_x
_atom_site_fract_y
_atom_site_fract_z
_atom_site_U_iso_or_equiv
_atom_site_adp_type
_atom_site_occupancy
_atom_site_site_symmetry_order
_atom_site_calc_flag
_atom_site_refinement_flags_posn
_atom_site_refinement_flags_adp
_atom_site_refinement_flags_occupancy
_atom_site_disorder_assembly
_atom_site_disorder_group
Pd1 Pd 0.28939(2) 0.56907(2) 0.71917(2) 0.02658(9) Uani 1 1 d . . . . .
P1 P 0.20204(7) 0.67032(5) 0.77704(4) 0.02763(18) Uani 1 1 d . . . . .
P2 P 0.43896(7) 0.67483(5) 0.72795(4) 0.02591(17) Uani 1 1 d . . . . .
C1 C 0.3390(3) 0.4726(2) 0.65683(16) 0.0332(7) Uani 1 1 d . . . . .
C2 C 0.4274(3) 0.4728(2) 0.62157(17) 0.0399(8) Uani 1 1 d . . . . .
H2 H 0.4820 0.5213 0.6276 0.048 Uiso 1 1 calc R U . . .
C3 C 0.4392(4) 0.4041(3) 0.5773(2) 0.0507(10) Uani 1 1 d . . . . .
H3 H 0.5009 0.4067 0.5539 0.061 Uiso 1 1 calc R U . . .
C4 C 0.3621(4) 0.3332(3) 0.5676(2) 0.0544(10) Uani 1 1 d . . . . .
H4 H 0.3704 0.2863 0.5379 0.065 Uiso 1 1 calc R U . . .
C5 C 0.2719(4) 0.3304(3) 0.6014(2) 0.0523(10) Uani 1 1 d . . . . .
H5 H 0.2176 0.2817 0.5944 0.063 Uiso 1 1 calc R U . . .
C6 C 0.2601(3) 0.3982(2) 0.64552(18) 0.0407(8) Uani 1 1 d . . . . .
C7 C 0.1675(4) 0.4014(3) 0.6826(2) 0.0499(10) Uani 1 1 d . . . . .
H7 H 0.1125 0.3534 0.6802 0.060 Uiso 1 1 calc R U . . .
C8 C 0.1622(3) 0.4735(2) 0.71996(18) 0.0433(8) Uani 1 1 d . . . . .
H8 H 0.1037 0.4803 0.7452 0.052 Uiso 1 1 calc R U . . .
C9 C 0.3051(3) 0.7609(2) 0.81014(16) 0.0334(7) Uani 1 1 d . . . . .
H9A H 0.2616 0.8176 0.8144 0.040 Uiso 1 1 calc R U . . .
H9B H 0.3460 0.7430 0.8537 0.040 Uiso 1 1 calc R U . . .
C10 C 0.3952(3) 0.7790(2) 0.76710(15) 0.0311(7) Uani 1 1 d . . . . .
H10A H 0.4651 0.8069 0.7936 0.037 Uiso 1 1 calc R U . . .
H10B H 0.3624 0.8234 0.7333 0.037 Uiso 1 1 calc R U . . .
C11 C 0.1448(3) 0.6255(2) 0.84590(15) 0.0318(7) Uani 1 1 d . . . . .
H11 H 0.0827 0.5809 0.8278 0.038 Uiso 1 1 calc R U . . .
C12 C 0.2378(3) 0.5712(2) 0.89070(17) 0.0403(8) Uani 1 1 d . . . . .
H12A H 0.2717 0.5252 0.8654 0.048 Uiso 1 1 calc R U . . .
H12B H 0.3009 0.6126 0.9109 0.048 Uiso 1 1 calc R U . . .
C13 C 0.1862(4) 0.5238(3) 0.94298(17) 0.0471(9) Uani 1 1 d . . . . .
H13A H 0.1301 0.4770 0.9229 0.057 Uiso 1 1 calc R U . . .
H13B H 0.2490 0.4927 0.9731 0.057 Uiso 1 1 calc R U . . .
C14 C 0.1251(3) 0.5901(3) 0.98024(17) 0.0462(9) Uani 1 1 d . . . . .
H14A H 0.1834 0.6313 1.0056 0.055 Uiso 1 1 calc R U . . .
H14B H 0.0869 0.5559 1.0108 0.055 Uiso 1 1 calc R U . . .
C15 C 0.0348(3) 0.6466(3) 0.93620(18) 0.0492(9) Uani 1 1 d . . . . .
H15A H 0.0021 0.6926 0.9621 0.059 Uiso 1 1 calc R U . . .
H15B H -0.0294 0.6066 0.9155 0.059 Uiso 1 1 calc R U . . .
C16 C 0.0876(3) 0.6948(3) 0.88404(17) 0.0440(9) Uani 1 1 d . . . . .
H16A H 0.0260 0.7279 0.8545 0.053 Uiso 1 1 calc R U . . .
H16B H 0.1462 0.7396 0.9044 0.053 Uiso 1 1 calc R U . . .
C17 C 0.0771(3) 0.7304(2) 0.72860(16) 0.0348(7) Uani 1 1 d . . . . .
H17 H 0.0492 0.7768 0.7568 0.042 Uiso 1 1 calc R U . . .
C18 C -0.0229(3) 0.6660(3) 0.7041(2) 0.0539(11) Uani 1 1 d . . . . .
H18A H -0.0491 0.6372 0.7412 0.065 Uiso 1 1 calc R U . . .
H18B H 0.0043 0.6173 0.6782 0.065 Uiso 1 1 calc R U . . .
C19 C -0.1247(3) 0.7160(4) 0.6630(2) 0.0629(13) Uani 1 1 d . . . . .
H19A H -0.1873 0.6720 0.6467 0.076 Uiso 1 1 calc R U . . .
H19B H -0.1561 0.7615 0.6898 0.076 Uiso 1 1 calc R U . . .
C20 C -0.0870(3) 0.7637(3) 0.6064(2) 0.0568(11) Uani 1 1 d . . . . .
H20A H -0.0606 0.7181 0.5778 0.068 Uiso 1 1 calc R U . . .
H20B H -0.1535 0.7973 0.5812 0.068 Uiso 1 1 calc R U . . .
C21 C 0.0108(3) 0.8291(3) 0.6311(2) 0.0550(11) Uani 1 1 d . . . . .
H21A H -0.0176 0.8770 0.6573 0.066 Uiso 1 1 calc R U . . .
H21B H 0.0365 0.8590 0.5942 0.066 Uiso 1 1 calc R U . . .
C22 C 0.1128(3) 0.7802(3) 0.67183(18) 0.0434(9) Uani 1 1 d . . . . .
H22A H 0.1745 0.8249 0.6883 0.052 Uiso 1 1 calc R U . . .
H22B H 0.1452 0.7358 0.6447 0.052 Uiso 1 1 calc R U . . .
C23 C 0.4845(3) 0.7187(2) 0.65478(15) 0.0285(6) Uani 1 1 d . . . . .
H23 H 0.5329 0.6698 0.6401 0.034 Uiso 1 1 calc R U . . .
C24 C 0.3796(3) 0.7318(2) 0.60028(15) 0.0345(7) Uani 1 1 d . . . . .
H24A H 0.3336 0.6749 0.5941 0.041 Uiso 1 1 calc R U . . .
H24B H 0.3293 0.7807 0.6121 0.041 Uiso 1 1 calc R U . . .
C25 C 0.4187(3) 0.7569(3) 0.53741(17) 0.0443(9) Uani 1 1 d . . . . .
H25A H 0.4634 0.7058 0.5237 0.053 Uiso 1 1 calc R U . . .
H25B H 0.3497 0.7674 0.5033 0.053 Uiso 1 1 calc R U . . .
C26 C 0.4933(4) 0.8416(3) 0.54577(19) 0.0521(10) Uani 1 1 d . . . . .
H26A H 0.4461 0.8941 0.5551 0.063 Uiso 1 1 calc R U . . .
H26B H 0.5211 0.8545 0.5052 0.063 Uiso 1 1 calc R U . . .
C27 C 0.5968(3) 0.8299(3) 0.6003(2) 0.0494(9) Uani 1 1 d . . . . .
H27A H 0.6415 0.8874 0.6062 0.059 Uiso 1 1 calc R U . . .
H27B H 0.6482 0.7818 0.5886 0.059 Uiso 1 1 calc R U . . .
C28 C 0.5604(3) 0.8044(2) 0.66390(17) 0.0388(8) Uani 1 1 d . . . . .
H28A H 0.5164 0.8553 0.6786 0.047 Uiso 1 1 calc R U . . .
H28B H 0.6303 0.7932 0.6973 0.047 Uiso 1 1 calc R U . . .
C29 C 0.5762(3) 0.6412(2) 0.78126(15) 0.0315(7) Uani 1 1 d . . . . .
H29 H 0.6262 0.6966 0.7903 0.038 Uiso 1 1 calc R U . . .
C30 C 0.6431(3) 0.5699(3) 0.75047(18) 0.0409(8) Uani 1 1 d . . . . .
H30A H 0.6635 0.5950 0.7106 0.049 Uiso 1 1 calc R U . . .
H30B H 0.5932 0.5158 0.7386 0.049 Uiso 1 1 calc R U . . .
C31 C 0.7541(3) 0.5413(3) 0.7966(2) 0.0499(10) Uani 1 1 d . . . . .
H31A H 0.7946 0.4939 0.7759 0.060 Uiso 1 1 calc R U . . .
H31B H 0.8067 0.5944 0.8059 0.060 Uiso 1 1 calc R U . . .
C32 C 0.7270(3) 0.5047(3) 0.85916(18) 0.0451(9) Uani 1 1 d . . . . .
H32A H 0.8004 0.4893 0.8888 0.054 Uiso 1 1 calc R U . . .
H32B H 0.6803 0.4484 0.8505 0.054 Uiso 1 1 calc R U . . .
C33 C 0.6604(3) 0.5745(3) 0.89084(18) 0.0452(9) Uani 1 1 d . . . . .
H33A H 0.7109 0.6277 0.9043 0.054 Uiso 1 1 calc R U . . .
H33B H 0.6389 0.5475 0.9299 0.054 Uiso 1 1 calc R U . . .
C34 C 0.5507(3) 0.6058(3) 0.84542(16) 0.0390(8) Uani 1 1 d . . . . .
H34A H 0.5132 0.6547 0.8665 0.047 Uiso 1 1 calc R U . . .
H34B H 0.4955 0.5542 0.8369 0.047 Uiso 1 1 calc R U . . .
Cl1 Cl 0.10242(19) 0.61021(15) 0.50341(13) 0.1301(7) Uani 1 1 d . U . . .
Cl2 Cl 0.2399(3) 0.5334(2) 0.41868(16) 0.1882(12) Uani 1 1 d . U . . .
C35 C 0.1778(8) 0.5174(7) 0.4825(5) 0.153(2) Uani 1 1 d . U . . .
H35A H 0.2388 0.5008 0.5197 0.184 Uiso 1 1 calc R U . . .
H35B H 0.1236 0.4653 0.4736 0.184 Uiso 1 1 calc R U . . .

loop_
_atom_site_aniso_label
_atom_site_aniso_U_11
_atom_site_aniso_U_22
_atom_site_aniso_U_33
_atom_site_aniso_U_23
_atom_site_aniso_U_13
_atom_site_aniso_U_12
Pd1 0.02809(14) 0.02396(14) 0.02957(14) -0.00120(9) 0.01022(10) -0.00099(9)
P1 0.0296(4) 0.0277(4) 0.0276(4) 0.0020(3) 0.0106(3) 0.0033(3)
P2 0.0257(4) 0.0240(4) 0.0287(4) 0.0017(3) 0.0071(3) 0.0011(3)
C1 0.0397(18) 0.0256(15) 0.0354(16) -0.0002(13) 0.0096(14) 0.0003(13)
C2 0.0435(19) 0.0334(18) 0.046(2) -0.0062(15) 0.0163(16) -0.0006(15)
C3 0.059(2) 0.044(2) 0.056(2) -0.0104(18) 0.029(2) 0.0020(18)
C4 0.071(3) 0.038(2) 0.060(2) -0.0184(18) 0.027(2) -0.0027(19)
C5 0.066(3) 0.0298(18) 0.065(3) -0.0139(17) 0.021(2) -0.0094(17)
C6 0.049(2) 0.0274(16) 0.049(2) -0.0047(15) 0.0176(17) -0.0042(15)
C7 0.054(2) 0.0360(19) 0.065(3) -0.0068(18) 0.026(2) -0.0188(17)
C8 0.045(2) 0.0383(19) 0.053(2) -0.0050(16) 0.0250(17) -0.0120(16)
C9 0.0388(17) 0.0281(16) 0.0359(17) -0.0035(13) 0.0139(14) 0.0023(13)
C10 0.0336(16) 0.0249(15) 0.0361(16) -0.0016(13) 0.0098(13) -0.0013(12)
C11 0.0361(17) 0.0325(16) 0.0284(15) 0.0029(13) 0.0104(13) -0.0012(13)
C12 0.047(2) 0.042(2) 0.0337(17) 0.0075(15) 0.0117(15) 0.0094(15)
C13 0.062(2) 0.045(2) 0.0335(18) 0.0107(16) 0.0064(17) -0.0005(18)
C14 0.055(2) 0.058(2) 0.0267(16) -0.0002(16) 0.0097(16) -0.0166(18)
C15 0.048(2) 0.066(3) 0.0389(19) 0.0034(18) 0.0205(17) 0.0013(19)
C16 0.052(2) 0.047(2) 0.0401(19) 0.0071(16) 0.0256(17) 0.0124(17)
C17 0.0333(17) 0.0409(18) 0.0339(16) 0.0088(14) 0.0160(14) 0.0092(14)
C18 0.0311(18) 0.065(3) 0.064(3) 0.028(2) 0.0041(17) -0.0044(17)
C19 0.0285(19) 0.086(3) 0.073(3) 0.033(3) 0.0064(18) -0.001(2)
C20 0.036(2) 0.082(3) 0.051(2) 0.023(2) 0.0058(17) 0.011(2)
C21 0.040(2) 0.070(3) 0.056(2) 0.034(2) 0.0125(18) 0.0073(19)
C22 0.0316(17) 0.055(2) 0.045(2) 0.0192(17) 0.0107(15) 0.0012(15)
C23 0.0261(15) 0.0275(15) 0.0335(16) 0.0026(12) 0.0098(12) 0.0025(12)
C24 0.0314(16) 0.0416(19) 0.0317(16) 0.0053(14) 0.0091(13) 0.0031(14)
C25 0.043(2) 0.058(2) 0.0343(18) 0.0089(16) 0.0132(15) 0.0148(17)
C26 0.061(2) 0.052(2) 0.052(2) 0.0204(19) 0.032(2) 0.0164(19)
C27 0.051(2) 0.042(2) 0.062(2) 0.0075(18) 0.0287(19) -0.0093(17)
C28 0.0375(18) 0.0360(18) 0.0453(19) 0.0009(15) 0.0137(15) -0.0068(14)
C29 0.0289(15) 0.0293(16) 0.0350(16) 0.0051(13) 0.0028(13) 0.0001(12)
C30 0.0339(18) 0.049(2) 0.0405(19) 0.0085(16) 0.0103(15) 0.0122(15)
C31 0.0347(19) 0.057(2) 0.058(2) 0.018(2) 0.0093(17) 0.0130(17)
C32 0.0384(19) 0.041(2) 0.052(2) 0.0135(17) -0.0002(16) 0.0048(15)
C33 0.049(2) 0.044(2) 0.0387(19) 0.0086(16) -0.0020(16) 0.0041(16)
C34 0.0395(18) 0.0443(19) 0.0333(17) 0.0057(15) 0.0069(14) 0.0069(15)
Cl1 0.1109(14) 0.1087(14) 0.173(2) 0.0120(14) 0.0333(14) -0.0026(12)
Cl2 0.197(3) 0.201(3) 0.186(3) 0.044(2) 0.087(2) 0.000(2)
C35 0.140(5) 0.152(5) 0.181(5) 0.029(5) 0.066(4) 0.011(4)

loop_
_atom_type_symbol
_atom_type_description
_atom_type_scat_dispersion_real
_atom_type_scat_dispersion_imag
_atom_type_scat_source
C C 0.0033 0.0016 'International Tables Vol C Tables 4.2.6.8 and 6.1.1.4'
H H 0.0000 0.0000 'International Tables Vol C Tables 4.2.6.8 and 6.1.1.4'
Cl Cl 0.1484 0.1585 'International Tables Vol C Tables 4.2.6.8 and 6.1.1.4'
P P 0.1023 0.0942 'International Tables Vol C Tables 4.2.6.8 and 6.1.1.4'
Pd Pd -0.9988 1.0072 'International Tables Vol C Tables 4.2.6.8 and 6.1.1.4'

loop_
_geom_angle_atom_site_label_1
_geom_angle_atom_site_label_2
_geom_angle_atom_site_label_3
_geom_angle
_geom_angle_site_symmetry_1
_geom_angle_site_symmetry_3
_geom_angle_publ_flag
C8 Pd1 C1 80.19(14) . . ?
C8 Pd1 P1 92.42(10) . . ?
C1 Pd1 P1 169.66(9) . . ?
C8 Pd1 P2 174.92(11) . . ?
C1 Pd1 P2 102.04(9) . . ?
P1 Pd1 P2 85.92(3) . . ?
C11 P1 C9 105.60(15) . . ?
C11 P1 C17 103.98(14) . . ?
C9 P1 C17 105.08(16) . . ?
C11 P1 Pd1 117.23(11) . . ?
C9 P1 Pd1 110.19(10) . . ?
C17 P1 Pd1 113.75(11) . . ?
C23 P2 C29 104.41(14) . . ?
C23 P2 C10 103.48(14) . . ?
C29 P2 C10 103.29(15) . . ?
C23 P2 Pd1 119.96(10) . . ?
C29 P2 Pd1 115.26(10) . . ?
C10 P2 Pd1 108.64(10) . . ?
C2 C1 C6 116.1(3) . . ?
C2 C1 Pd1 131.5(3) . . ?
C6 C1 Pd1 112.2(2) . . ?
C1 C2 C3 122.4(3) . . ?
C1 C2 H2 118.8 . . ?
C3 C2 H2 118.8 . . ?
C4 C3 C2 120.2(4) . . ?
C4 C3 H3 119.9 . . ?
C2 C3 H3 119.9 . . ?
C3 C4 C5 119.5(3) . . ?
C3 C4 H4 120.3 . . ?
C5 C4 H4 120.3 . . ?
C4 C5 C6 120.5(4) . . ?
C4 C5 H5 119.8 . . ?
C6 C5 H5 119.8 . . ?
C5 C6 C1 121.4(3) . . ?
C5 C6 C7 124.3(3) . . ?
C1 C6 C7 114.3(3) . . ?
C8 C7 C6 117.9(3) . . ?
C8 C7 H7 121.0 . . ?
C6 C7 H7 121.0 . . ?
C7 C8 Pd1 115.2(3) . . ?
C7 C8 H8 122.4 . . ?
Pd1 C8 H8 122.4 . . ?
C10 C9 P1 111.9(2) . . ?
C10 C9 H9A 109.2 . . ?
P1 C9 H9A 109.2 . . ?
C10 C9 H9B 109.2 . . ?
P1 C9 H9B 109.2 . . ?
H9A C9 H9B 107.9 . . ?
C9 C10 P2 113.4(2) . . ?
C9 C10 H10A 108.9 . . ?
P2 C10 H10A 108.9 . . ?
C9 C10 H10B 108.9 . . ?
P2 C10 H10B 108.9 . . ?
H10A C10 H10B 107.7 . . ?
C12 C11 C16 110.7(3) . . ?
C12 C11 P1 110.7(2) . . ?
C16 C11 P1 116.1(2) . . ?
C12 C11 H11 106.2 . . ?
C16 C11 H11 106.2 . . ?
P1 C11 H11 106.2 . . ?
C13 C12 C11 110.7(3) . . ?
C13 C12 H12A 109.5 . . ?
C11 C12 H12A 109.5 . . ?
C13 C12 H12B 109.5 . . ?
C11 C12 H12B 109.5 . . ?
H12A C12 H12B 108.1 . . ?
C14 C13 C12 111.9(3) . . ?
C14 C13 H13A 109.2 . . ?
C12 C13 H13A 109.2 . . ?
C14 C13 H13B 109.2 . . ?
C12 C13 H13B 109.2 . . ?
H13A C13 H13B 107.9 . . ?
C13 C14 C15 112.1(3) . . ?
C13 C14 H14A 109.2 . . ?
C15 C14 H14A 109.2 . . ?
C13 C14 H14B 109.2 . . ?
C15 C14 H14B 109.2 . . ?
H14A C14 H14B 107.9 . . ?
C14 C15 C16 111.3(3) . . ?
C14 C15 H15A 109.4 . . ?
C16 C15 H15A 109.4 . . ?
C14 C15 H15B 109.4 . . ?
C16 C15 H15B 109.4 . . ?
H15A C15 H15B 108.0 . . ?
C11 C16 C15 110.3(3) . . ?
C11 C16 H16A 109.6 . . ?
C15 C16 H16A 109.6 . . ?
C11 C16 H16B 109.6 . . ?
C15 C16 H16B 109.6 . . ?
H16A C16 H16B 108.1 . . ?
C18 C17 C22 109.7(3) . . ?
C18 C17 P1 111.8(2) . . ?
C22 C17 P1 111.0(2) . . ?
C18 C17 H17 108.0 . . ?
C22 C17 H17 108.0 . . ?
P1 C17 H17 108.0 . . ?
C17 C18 C19 111.4(3) . . ?
C17 C18 H18A 109.3 . . ?
C19 C18 H18A 109.3 . . ?
C17 C18 H18B 109.3 . . ?
C19 C18 H18B 109.3 . . ?
H18A C18 H18B 108.0 . . ?
C20 C19 C18 111.0(3) . . ?
C20 C19 H19A 109.4 . . ?
C18 C19 H19A 109.4 . . ?
C20 C19 H19B 109.4 . . ?
C18 C19 H19B 109.4 . . ?
H19A C19 H19B 108.0 . . ?
C21 C20 C19 109.5(4) . . ?
C21 C20 H20A 109.8 . . ?
C19 C20 H20A 109.8 . . ?
C21 C20 H20B 109.8 . . ?
C19 C20 H20B 109.8 . . ?
H20A C20 H20B 108.2 . . ?
C20 C21 C22 111.1(3) . . ?
C20 C21 H21A 109.4 . . ?
C22 C21 H21A 109.4 . . ?
C20 C21 H21B 109.4 . . ?
C22 C21 H21B 109.4 . . ?
H21A C21 H21B 108.0 . . ?
C21 C22 C17 111.6(3) . . ?
C21 C22 H22A 109.3 . . ?
C17 C22 H22A 109.3 . . ?
C21 C22 H22B 109.3 . . ?
C17 C22 H22B 109.3 . . ?
H22A C22 H22B 108.0 . . ?
C24 C23 C28 110.9(3) . . ?
C24 C23 P2 110.9(2) . . ?
C28 C23 P2 115.7(2) . . ?
C24 C23 H23 106.2 . . ?
C28 C23 H23 106.2 . . ?
P2 C23 H23 106.2 . . ?
C25 C24 C23 110.8(3) . . ?
C25 C24 H24A 109.5 . . ?
C23 C24 H24A 109.5 . . ?
C25 C24 H24B 109.5 . . ?
C23 C24 H24B 109.5 . . ?
H24A C24 H24B 108.1 . . ?
C26 C25 C24 111.0(3) . . ?
C26 C25 H25A 109.4 . . ?
C24 C25 H25A 109.4 . . ?
C26 C25 H25B 109.4 . . ?
C24 C25 H25B 109.4 . . ?
H25A C25 H25B 108.0 . . ?
C25 C26 C27 111.0(3) . . ?
C25 C26 H26A 109.4 . . ?
C27 C26 H26A 109.4 . . ?
C25 C26 H26B 109.4 . . ?
C27 C26 H26B 109.4 . . ?
H26A C26 H26B 108.0 . . ?
C26 C27 C28 112.3(3) . . ?
C26 C27 H27A 109.1 . . ?
C28 C27 H27A 109.1 . . ?
C26 C27 H27B 109.1 . . ?
C28 C27 H27B 109.1 . . ?
H27A C27 H27B 107.9 . . ?
C27 C28 C23 110.0(3) . . ?
C27 C28 H28A 109.7 . . ?
C23 C28 H28A 109.7 . . ?
C27 C28 H28B 109.7 . . ?
C23 C28 H28B 109.7 . . ?
H28A C28 H28B 108.2 . . ?
C30 C29 C34 110.2(3) . . ?
C30 C29 P2 112.4(2) . . ?
C34 C29 P2 109.8(2) . . ?
C30 C29 H29 108.1 . . ?
C34 C29 H29 108.1 . . ?
P2 C29 H29 108.1 . . ?
C29 C30 C31 111.1(3) . . ?
C29 C30 H30A 109.4 . . ?
C31 C30 H30A 109.4 . . ?
C29 C30 H30B 109.4 . . ?
C31 C30 H30B 109.4 . . ?
H30A C30 H30B 108.0 . . ?
C32 C31 C30 111.2(3) . . ?
C32 C31 H31A 109.4 . . ?
C30 C31 H31A 109.4 . . ?
C32 C31 H31B 109.4 . . ?
C30 C31 H31B 109.4 . . ?
H31A C31 H31B 108.0 . . ?
C31 C32 C33 110.8(3) . . ?
C31 C32 H32A 109.5 . . ?
C33 C32 H32A 109.5 . . ?
C31 C32 H32B 109.5 . . ?
C33 C32 H32B 109.5 . . ?
H32A C32 H32B 108.1 . . ?
C32 C33 C34 111.7(3) . . ?
C32 C33 H33A 109.3 . . ?
C34 C33 H33A 109.3 . . ?
C32 C33 H33B 109.3 . . ?
C34 C33 H33B 109.3 . . ?
H33A C33 H33B 107.9 . . ?
C33 C34 C29 112.2(3) . . ?
C33 C34 H34A 109.2 . . ?
C29 C34 H34A 109.2 . . ?
C33 C34 H34B 109.2 . . ?
C29 C34 H34B 109.2 . . ?
H34A C34 H34B 107.9 . . ?
Cl2 C35 Cl1 114.7(6) . . ?
Cl2 C35 H35A 108.6 . . ?
Cl1 C35 H35A 108.6 . . ?
Cl2 C35 H35B 108.6 . . ?
Cl1 C35 H35B 108.6 . . ?
H35A C35 H35B 107.6 . . ?

loop_
_geom_bond_atom_site_label_1
_geom_bond_atom_site_label_2
_geom_bond_distance
_geom_bond_site_symmetry_2
_geom_bond_publ_flag
Pd1 C8 2.050(3) . ?
Pd1 C1 2.090(3) . ?
Pd1 P1 2.2858(8) . ?
Pd1 P2 2.3235(8) . ?
P1 C11 1.835(3) . ?
P1 C9 1.844(3) . ?
P1 C17 1.846(3) . ?
P2 C23 1.844(3) . ?
P2 C29 1.849(3) . ?
P2 C10 1.857(3) . ?
C1 C2 1.385(5) . ?
C1 C6 1.423(5) . ?
C2 C3 1.401(5) . ?
C2 H2 0.9500 . ?
C3 C4 1.369(6) . ?
C3 H3 0.9500 . ?
C4 C5 1.384(6) . ?
C4 H4 0.9500 . ?
C5 C6 1.388(5) . ?
C5 H5 0.9500 . ?
C6 C7 1.453(5) . ?
C7 C8 1.330(5) . ?
C7 H7 0.9500 . ?
C8 H8 0.9500 . ?
C9 C10 1.540(4) . ?
C9 H9A 0.9900 . ?
C9 H9B 0.9900 . ?
C10 H10A 0.9900 . ?
C10 H10B 0.9900 . ?
C11 C12 1.528(5) . ?
C11 C16 1.529(5) . ?
C11 H11 1.0000 . ?
C12 C13 1.524(5) . ?
C12 H12A 0.9900 . ?
C12 H12B 0.9900 . ?
C13 C14 1.514(6) . ?
C13 H13A 0.9900 . ?
C13 H13B 0.9900 . ?
C14 C15 1.518(6) . ?
C14 H14A 0.9900 . ?
C14 H14B 0.9900 . ?
C15 C16 1.535(5) . ?
C15 H15A 0.9900 . ?
C15 H15B 0.9900 . ?
C16 H16A 0.9900 . ?
C16 H16B 0.9900 . ?
C17 C18 1.519(5) . ?
C17 C22 1.529(4) . ?
C17 H17 1.0000 . ?
C18 C19 1.527(5) . ?
C18 H18A 0.9900 . ?
C18 H18B 0.9900 . ?
C19 C20 1.520(6) . ?
C19 H19A 0.9900 . ?
C19 H19B 0.9900 . ?
C20 C21 1.512(6) . ?
C20 H20A 0.9900 . ?
C20 H20B 0.9900 . ?
C21 C22 1.517(5) . ?
C21 H21A 0.9900 . ?
C21 H21B 0.9900 . ?
C22 H22A 0.9900 . ?
C22 H22B 0.9900 . ?
C23 C24 1.531(4) . ?
C23 C28 1.532(4) . ?
C23 H23 1.0000 . ?
C24 C25 1.530(4) . ?
C24 H24A 0.9900 . ?
C24 H24B 0.9900 . ?
C25 C26 1.511(6) . ?
C25 H25A 0.9900 . ?
C25 H25B 0.9900 . ?
C26 C27 1.518(6) . ?
C26 H26A 0.9900 . ?
C26 H26B 0.9900 . ?
C27 C28 1.530(5) . ?
C27 H27A 0.9900 . ?
C27 H27B 0.9900 . ?
C28 H28A 0.9900 . ?
C28 H28B 0.9900 . ?
C29 C30 1.526(5) . ?
C29 C34 1.533(4) . ?
C29 H29 1.0000 . ?
C30 C31 1.532(5) . ?
C30 H30A 0.9900 . ?
C30 H30B 0.9900 . ?
C31 C32 1.514(5) . ?
C31 H31A 0.9900 . ?
C31 H31B 0.9900 . ?
C32 C33 1.518(5) . ?
C32 H32A 0.9900 . ?
C32 H32B 0.9900 . ?
C33 C34 1.524(5) . ?
C33 H33A 0.9900 . ?
C33 H33B 0.9900 . ?
C34 H34A 0.9900 . ?
C34 H34B 0.9900 . ?
Cl1 C35 1.726(10) . ?
Cl2 C35 1.664(9) . ?
C35 H35A 0.9900 . ?
C35 H35B 0.9900 . ?

loop_
_geom_hbond_atom_site_label_D
_geom_hbond_atom_site_label_H
_geom_hbond_atom_site_label_A
_geom_hbond_distance_DH
_geom_hbond_distance_HA
_geom_hbond_distance_DA
_geom_hbond_angle_DHA
_geom_hbond_site_symmetry_A
C35 H35B Cl1 0.99 2.99 3.841(10) 144.2 3_566

loop_
_geom_torsion_atom_site_label_1
_geom_torsion_atom_site_label_2
_geom_torsion_atom_site_label_3
_geom_torsion_atom_site_label_4
_geom_torsion
_geom_torsion_site_symmetry_1
_geom_torsion_site_symmetry_2
_geom_torsion_site_symmetry_3
_geom_torsion_site_symmetry_4
_geom_torsion_publ_flag
C6 C1 C2 C3 0.0(5) . . . . ?
Pd1 C1 C2 C3 -173.6(3) . . . . ?
C1 C2 C3 C4 -0.2(6) . . . . ?
C2 C3 C4 C5 0.6(7) . . . . ?
C3 C4 C5 C6 -0.8(7) . . . . ?
C4 C5 C6 C1 0.6(6) . . . . ?
C4 C5 C6 C7 179.3(4) . . . . ?
C2 C1 C6 C5 -0.2(5) . . . . ?
Pd1 C1 C6 C5 174.7(3) . . . . ?
C2 C1 C6 C7 -179.0(3) . . . . ?
Pd1 C1 C6 C7 -4.1(4) . . . . ?
C5 C6 C7 C8 -175.6(4) . . . . ?
C1 C6 C7 C8 3.2(6) . . . . ?
C6 C7 C8 Pd1 -0.5(5) . . . . ?
C11 P1 C9 C10 157.1(2) . . . . ?
C17 P1 C9 C10 -93.4(2) . . . . ?
Pd1 P1 C9 C10 29.6(3) . . . . ?
P1 C9 C10 P2 -35.2(3) . . . . ?
C23 P2 C10 C9 153.9(2) . . . . ?
C29 P2 C10 C9 -97.5(2) . . . . ?
Pd1 P2 C10 C9 25.4(3) . . . . ?
C9 P1 C11 C12 -70.9(3) . . . . ?
C17 P1 C11 C12 178.7(2) . . . . ?
Pd1 P1 C11 C12 52.2(3) . . . . ?
C9 P1 C11 C16 56.4(3) . . . . ?
C17 P1 C11 C16 -53.9(3) . . . . ?
Pd1 P1 C11 C16 179.6(2) . . . . ?
C16 C11 C12 C13 57.0(4) . . . . ?
P1 C11 C12 C13 -172.6(3) . . . . ?
C11 C12 C13 C14 -55.0(4) . . . . ?
C12 C13 C14 C15 53.7(4) . . . . ?
C13 C14 C15 C16 -54.1(5) . . . . ?
C12 C11 C16 C15 -57.5(4) . . . . ?
P1 C11 C16 C15 175.1(3) . . . . ?
C14 C15 C16 C11 55.8(4) . . . . ?
C11 P1 C17 C18 -62.5(3) . . . . ?
C9 P1 C17 C18 -173.2(3) . . . . ?
Pd1 P1 C17 C18 66.2(3) . . . . ?
C11 P1 C17 C22 174.6(3) . . . . ?
C9 P1 C17 C22 63.9(3) . . . . ?
Pd1 P1 C17 C22 -56.7(3) . . . . ?
C22 C17 C18 C19 -55.2(4) . . . . ?
P1 C17 C18 C19 -178.8(3) . . . . ?
C17 C18 C19 C20 57.3(5) . . . . ?
C18 C19 C20 C21 -57.6(5) . . . . ?
C19 C20 C21 C22 57.7(5) . . . . ?
C20 C21 C22 C17 -57.4(5) . . . . ?
C18 C17 C22 C21 55.3(4) . . . . ?
P1 C17 C22 C21 179.4(3) . . . . ?
C29 P2 C23 C24 168.6(2) . . . . ?
C10 P2 C23 C24 -83.6(2) . . . . ?
Pd1 P2 C23 C24 37.6(3) . . . . ?
C29 P2 C23 C28 -64.0(3) . . . . ?
C10 P2 C23 C28 43.8(3) . . . . ?
Pd1 P2 C23 C28 164.97(19) . . . . ?
C28 C23 C24 C25 57.0(4) . . . . ?
P2 C23 C24 C25 -173.0(2) . . . . ?
C23 C24 C25 C26 -57.0(4) . . . . ?
C24 C25 C26 C27 56.0(4) . . . . ?
C25 C26 C27 C28 -55.8(4) . . . . ?
C26 C27 C28 C23 55.3(4) . . . . ?
C24 C23 C28 C27 -55.6(4) . . . . ?
P2 C23 C28 C27 177.0(2) . . . . ?
C23 P2 C29 C30 -58.7(3) . . . . ?
C10 P2 C29 C30 -166.6(2) . . . . ?
Pd1 P2 C29 C30 75.0(2) . . . . ?
C23 P2 C29 C34 178.3(2) . . . . ?
C10 P2 C29 C34 70.4(3) . . . . ?
Pd1 P2 C29 C34 -48.0(3) . . . . ?
C34 C29 C30 C31 -55.4(4) . . . . ?
P2 C29 C30 C31 -178.2(2) . . . . ?
C29 C30 C31 C32 57.5(4) . . . . ?
C30 C31 C32 C33 -56.7(5) . . . . ?
C31 C32 C33 C34 55.1(4) . . . . ?
C32 C33 C34 C29 -54.3(4) . . . . ?
C30 C29 C34 C33 54.1(4) . . . . ?
P2 C29 C34 C33 178.4(2) . . . . ?
